data_7134455
loop_
_publ_author_name
'Stoian, Corina'
'Schmidt, Nils'
'Kuczmera, Thomas J.'
'Puylaert, Pim'
'Lork, Enno'
'Nachtsheim, Boris J.'
'Hupf, Emanuel'
'Beckmann, Jens'

_publ_section_title
;
 Oxidative addition of diaryldichalcogenides to the
 diferrocenylphosphenium ion: synthesis, structure and organocatalytic
 activity
;
_journal_issue 45
_journal_name_full 'Chemical Communications'
_journal_page_first 8256
_journal_page_last 8259
_journal_paper_doi 10.1039/D5CC01555C
_journal_volume 61
_journal_year 2025
_chemical_formula_moiety 'C40 H36 Fe4 P Se1.97, B C24 F20, 0.03(Se)'
_chemical_formula_sum 'C64 H36 B F20 Fe4 P Se2'
_chemical_formula_weight 1608.03
_space_group_crystal_system triclinic
_space_group_IT_number 2
_space_group_name_Hall '-P 1'
_space_group_name_H-M_alt 'P -1'
_atom_sites_solution_hydrogens geom
_atom_sites_solution_primary dual
_audit_creation_date 2025-02-13
_audit_creation_method
;
Olex2 1.5
(compiled 2024.02.16 svn.r378c4104 for OlexSys, GUI svn.r6928)
;
_audit_update_record
;
2025-02-13 deposited with the CCDC.	2025-04-25 downloaded from the CCDC.
;
_cell_angle_alpha 100.509(2)
_cell_angle_beta 95.382(2)
_cell_angle_gamma 92.036(2)
_cell_formula_units_Z 2
_cell_length_a 13.4185(6)
_cell_length_b 13.8756(6)
_cell_length_c 15.8321(7)
_cell_measurement_reflns_used 9626
_cell_measurement_temperature 106.00
_cell_measurement_theta_max 30.484
_cell_measurement_theta_min 2.193
_cell_volume 2881.4(2)
_computing_cell_refinement 'SAINT V8.40B (?, 2016)'
_computing_data_reduction 'SAINT V8.40B (?, 2016)'
_computing_molecular_graphics 'Olex2 1.5 (Dolomanov et al., 2009)'
_computing_publication_material 'Olex2 1.5 (Dolomanov et al., 2009)'
_computing_structure_refinement 'SHELXL 2016/4 (Sheldrick, 2015)'
_computing_structure_solution 'SHELXT 2018/2 (Sheldrick, 2018)'
_diffrn_ambient_temperature 106.00
_diffrn_measured_fraction_theta_full 0.999
_diffrn_measured_fraction_theta_max 0.999
_diffrn_measurement_device 'three-circle diffractometer'
_diffrn_measurement_device_type 'Bruker D8 Venture'
_diffrn_measurement_method '\w and \f scans'
_diffrn_radiation_monochromator 'mirror optics'
_diffrn_radiation_probe x-ray
_diffrn_radiation_type MoK\a
_diffrn_radiation_wavelength 0.71073
_diffrn_reflns_av_R_equivalents 0.0365
_diffrn_reflns_av_unetI/netI 0.0179
_diffrn_reflns_Laue_measured_fraction_full 0.999
_diffrn_reflns_Laue_measured_fraction_max 0.999
_diffrn_reflns_limit_h_max 19
_diffrn_reflns_limit_h_min -19
_diffrn_reflns_limit_k_max 19
_diffrn_reflns_limit_k_min -19
_diffrn_reflns_limit_l_max 22
_diffrn_reflns_limit_l_min -22
_diffrn_reflns_number 177357
_diffrn_reflns_point_group_measured_fraction_full 0.999
_diffrn_reflns_point_group_measured_fraction_max 0.999
_diffrn_reflns_theta_full 25.242
_diffrn_reflns_theta_max 30.516
_diffrn_reflns_theta_min 2.393
_diffrn_source 'microfocus Ims X-ray tube'
_diffrn_source_current 1.0
_diffrn_source_power 0.05
_diffrn_source_type 'Incoatec I\ms'
_diffrn_source_voltage 50.0
_exptl_absorpt_coefficient_mu 2.387
_exptl_absorpt_correction_T_max 0.7461
_exptl_absorpt_correction_T_min 0.6225
_exptl_absorpt_correction_type multi-scan
_exptl_absorpt_process_details
;
SADABS-2016/2 (Bruker,2016/2) was used for absorption correction.
wR2(int) was 0.1060 before and 0.0503 after correction.
The Ratio of minimum to maximum transmission is 0.8343.
The \l/2 correction factor is Not present.
;
_exptl_crystal_colour orange
_exptl_crystal_colour_primary orange
_exptl_crystal_density_diffrn 1.853
_exptl_crystal_description block
_exptl_crystal_F_000 1584
_exptl_crystal_size_max 0.377
_exptl_crystal_size_mid 0.259
_exptl_crystal_size_min 0.255
_refine_diff_density_max 1.083
_refine_diff_density_min -1.069
_refine_diff_density_rms 0.071
_refine_ls_extinction_method none
_refine_ls_goodness_of_fit_ref 1.063
_refine_ls_hydrogen_treatment constr
_refine_ls_matrix_type full
_refine_ls_number_parameters 847
_refine_ls_number_reflns 17580
_refine_ls_number_restraints 0
_refine_ls_restrained_S_all 1.063
_refine_ls_R_factor_all 0.0339
_refine_ls_R_factor_gt 0.0299
_refine_ls_shift/su_max 0.002
_refine_ls_shift/su_mean 0.000
_refine_ls_structure_factor_coef Fsqd
_refine_ls_weighting_details 'w=1/[\s^2^(Fo^2^)+(0.0322P)^2^+2.8431P] where P=(Fo^2^+2Fc^2^)/3'
_refine_ls_weighting_scheme calc
_refine_ls_wR_factor_gt 0.0747
_refine_ls_wR_factor_ref 0.0766
_reflns_Friedel_coverage 0.000
_reflns_number_gt 15978
_reflns_number_total 17580
_reflns_threshold_expression 'I > 2\s(I)'
_cod_data_source_file d5cc01555c2.cif
_cod_data_source_block schmidtn240619
_cod_depositor_comments 'Adding full bibliography for 7134451--7134456.cif.'
_cod_database_code 7134455
_shelx_shelxl_version_number 2016/4
_shelx_space_group_comment
;
The symmetry employed for this shelxl refinement is uniquely defined
by the following loop, which should always be used as a source of
symmetry information in preference to the above space-group names.
They are only intended as comments.
;
_shelx_estimated_absorpt_t_max 0.581
_shelx_estimated_absorpt_t_min 0.466
_olex2_refinement_description
;
1. Fixed Uiso
 At 1.2 times of:
  All C(H) groups
2. Others
 Fixed Sof: Se2(0.94) Se3(0.03) Se4(0.03)
3.a Ternary CH refined with riding coordinates:
 C54(H54)
3.b Aromatic/amide H refined with riding coordinates:
 C23(H23), C71(H71), C14(H14), C24(H24), C22(H22), C34(H34), C74(H74),
 C20(H20), C72(H72), C21(H21), C83(H83), C73(H73), C11(H11), C82(H82), C13(H13),
  C33(H33), C64(H64), C60(H60), C81(H81), C12(H12), C31(H31), C80(H80),
 C84(H84), C40(H40), C32(H32), C62(H62), C63(H63), C44(H44), C41(H41), C51(H51),
  C61(H61), C42(H42), C43(H43), C53(H53), C52(H52)
;
_olex2_submission_special_instructions 'No special instructions were received'

loop_
_space_group_symop_operation_xyz
'x, y, z'
'-x, -y, -z'

loop_
_atom_site_label
_atom_site_type_symbol
_atom_site_fract_x
_atom_site_fract_y
_atom_site_fract_z
_atom_site_U_iso_or_equiv
_atom_site_adp_type
_atom_site_occupancy
_atom_site_site_symmetry_order
_atom_site_calc_flag
_atom_site_refinement_flags_posn
_atom_site_refinement_flags_adp
_atom_site_refinement_flags_occupancy
_atom_site_disorder_assembly
_atom_site_disorder_group
Se2 Se 0.31093(2) 0.09047(2) 0.71952(2) 0.02106(5) Uani 0.94 1 d . . P A 1
Se1 Se 0.16296(2) 0.31875(2) 0.75499(2) 0.02942(5) Uani 1 1 d . . . . .
Fe3 Fe -0.04874(2) 0.21809(2) 0.81679(2) 0.01598(5) Uani 1 1 d . . . . .
Fe1 Fe 0.42350(2) 0.22857(2) 0.93815(2) 0.01786(5) Uani 1 1 d . . . . .
Fe2 Fe 0.36994(2) 0.43981(2) 0.64098(2) 0.02206(5) Uani 1 1 d . . . . .
Fe4 Fe 0.30304(2) -0.08242(2) 0.54404(2) 0.02459(6) Uani 1 1 d . . . . .
P1 P 0.31185(3) 0.25386(3) 0.73915(3) 0.01826(8) Uani 1 1 d . . . . .
F111 F 0.02409(8) -0.43236(7) 0.85080(7) 0.0217(2) Uani 1 1 d . . . . .
F91 F 0.01882(8) -0.43688(7) 0.66109(6) 0.02004(19) Uani 1 1 d . . . . .
F105 F -0.12388(8) -0.32253(8) 0.91806(6) 0.02097(19) Uani 1 1 d . . . . .
F101 F -0.19425(7) -0.42831(8) 0.61531(6) 0.02030(19) Uani 1 1 d . . . . .
F125 F -0.03259(8) -0.11849(8) 0.92267(6) 0.0221(2) Uani 1 1 d . . . . .
F115 F 0.07826(8) -0.12121(7) 0.77385(7) 0.0220(2) Uani 1 1 d . . . . .
F121 F -0.26129(8) -0.22784(8) 0.67391(7) 0.0253(2) Uani 1 1 d . . . . .
F92 F 0.09006(9) -0.44989(9) 0.50772(7) 0.0296(2) Uani 1 1 d . . . . .
F95 F -0.09336(9) -0.12200(8) 0.63744(7) 0.0265(2) Uani 1 1 d . . . . .
F112 F 0.21191(9) -0.42355(9) 0.91817(7) 0.0289(2) Uani 1 1 d . . . . .
F123 F -0.33138(9) 0.03804(9) 0.88424(8) 0.0331(3) Uani 1 1 d . . . . .
F104 F -0.25572(9) -0.46108(9) 0.94272(7) 0.0302(2) Uani 1 1 d . . . . .
F124 F -0.15481(9) 0.01916(8) 0.97822(7) 0.0279(2) Uani 1 1 d . . . . .
F114 F 0.26969(9) -0.11741(9) 0.83816(8) 0.0320(3) Uani 1 1 d . . . . .
F122 F -0.38246(9) -0.08702(10) 0.73160(8) 0.0353(3) Uani 1 1 d . . . . .
F102 F -0.32188(9) -0.56544(9) 0.64205(8) 0.0309(2) Uani 1 1 d . . . . .
F113 F 0.33986(9) -0.27038(10) 0.90872(8) 0.0359(3) Uani 1 1 d . . . . .
F93 F 0.05490(10) -0.30800(11) 0.41164(7) 0.0383(3) Uani 1 1 d . . . . .
F103 F -0.35692(9) -0.58367(9) 0.80499(9) 0.0338(3) Uani 1 1 d . . . . .
F94 F -0.03182(11) -0.14218(11) 0.48219(8) 0.0393(3) Uani 1 1 d . . . . .
C115 C 0.10784(12) -0.19771(11) 0.80979(10) 0.0171(3) Uani 1 1 d . . . . .
C90 C -0.04410(11) -0.28017(11) 0.65757(10) 0.0150(3) Uani 1 1 d . . . . .
C110 C 0.03871(11) -0.27497(11) 0.81047(9) 0.0147(3) Uani 1 1 d . . . . .
C100 C -0.14938(11) -0.36839(11) 0.76573(10) 0.0140(3) Uani 1 1 d . . . . .
C105 C -0.17167(12) -0.38145(11) 0.84715(10) 0.0163(3) Uani 1 1 d . . . . .
C111 C 0.07898(12) -0.35005(12) 0.84775(10) 0.0169(3) Uani 1 1 d . . . . .
C101 C -0.20409(11) -0.43262(12) 0.69862(10) 0.0160(3) Uani 1 1 d . . . . .
C91 C 0.00473(11) -0.36120(12) 0.61912(10) 0.0164(3) Uani 1 1 d . . . . .
C121 C -0.23053(13) -0.16698(12) 0.74940(11) 0.0191(3) Uani 1 1 d . . . . .
C23 C 0.47888(14) 0.12817(13) 1.00768(12) 0.0245(3) Uani 1 1 d . . . . .
H23 H 0.547633 0.116275 1.019365 0.029 Uiso 1 1 calc R U . . .
C95 C -0.05301(13) -0.20746(13) 0.60807(10) 0.0194(3) Uani 1 1 d . . . . .
C120 C -0.13853(12) -0.17978(11) 0.79340(10) 0.0152(3) Uani 1 1 d . . . . .
C114 C 0.20734(13) -0.19399(13) 0.84215(11) 0.0219(3) Uani 1 1 d . . . . .
C125 C -0.11745(12) -0.11412(11) 0.87101(10) 0.0169(3) Uani 1 1 d . . . . .
C122 C -0.29501(13) -0.09508(14) 0.77771(12) 0.0238(3) Uani 1 1 d . . . . .
C94 C -0.02086(14) -0.21572(15) 0.52642(11) 0.0249(3) Uani 1 1 d . . . . .
C123 C -0.26927(14) -0.03126(12) 0.85509(12) 0.0232(3) Uani 1 1 d . . . . .
C92 C 0.04027(12) -0.37130(13) 0.53893(11) 0.0215(3) Uani 1 1 d . . . . .
C104 C -0.24008(13) -0.45154(13) 0.86209(11) 0.0207(3) Uani 1 1 d . . . . .
C112 C 0.17816(13) -0.34857(13) 0.88232(11) 0.0209(3) Uani 1 1 d . . . . .
C102 C -0.27322(12) -0.50427(12) 0.71051(12) 0.0207(3) Uani 1 1 d . . . . .
C71 C 0.03445(12) 0.13715(12) 0.73140(10) 0.0186(3) Uani 1 1 d . . . . .
H71 H 0.024866 0.129267 0.670259 0.022 Uiso 1 1 calc R U . . .
C10 C 0.39982(13) 0.28977(12) 0.83078(11) 0.0191(3) Uani 1 1 d . . . . .
C124 C -0.17999(14) -0.04087(12) 0.90199(11) 0.0206(3) Uani 1 1 d . . . . .
C14 C 0.49965(13) 0.25420(15) 0.83858(12) 0.0254(4) Uani 1 1 d . . . . .
H14 H 0.526687 0.205565 0.798015 0.031 Uiso 1 1 calc R U . . .
C24 C 0.41303(14) 0.07994(13) 0.93522(13) 0.0236(3) Uani 1 1 d . . . . .
H24 H 0.430344 0.030325 0.890033 0.028 Uiso 1 1 calc R U . . .
C93 C 0.02448(14) -0.29883(16) 0.49111(11) 0.0262(4) Uani 1 1 d . . . . .
C103 C -0.29142(13) -0.51392(13) 0.79246(12) 0.0226(3) Uani 1 1 d . . . . .
C22 C 0.42346(15) 0.19714(14) 1.05927(12) 0.0264(4) Uani 1 1 d . . . . .
H22 H 0.448629 0.239609 1.111573 0.032 Uiso 1 1 calc R U . . .
C34 C 0.45742(13) 0.32390(13) 0.64086(11) 0.0203(3) Uani 1 1 d . . . . .
H34 H 0.514074 0.320164 0.680662 0.024 Uiso 1 1 calc R U . . .
C74 C 0.08864(13) 0.19844(14) 0.87531(11) 0.0223(3) Uani 1 1 d . . . . .
H74 H 0.121022 0.238313 0.926381 0.027 Uiso 1 1 calc R U . . .
C20 C 0.31715(13) 0.11887(13) 0.94227(12) 0.0235(3) Uani 1 1 d . . . . .
H20 H 0.258980 0.099815 0.902838 0.028 Uiso 1 1 calc R U . . .
C72 C -0.00864(13) 0.07605(12) 0.78251(11) 0.0202(3) Uani 1 1 d . . . . .
H72 H -0.052440 0.019755 0.761419 0.024 Uiso 1 1 calc R U . . .
C21 C 0.32367(15) 0.19148(14) 1.01889(13) 0.0269(4) Uani 1 1 d . . . . .
H21 H 0.270542 0.229616 1.039524 0.032 Uiso 1 1 calc R U . . .
C113 C 0.24297(13) -0.27088(14) 0.87836(11) 0.0237(3) Uani 1 1 d . . . . .
C30 C 0.35486(12) 0.29706(13) 0.65030(11) 0.0201(3) Uani 1 1 d . . . . .
C83 C -0.20198(14) 0.21374(16) 0.80523(14) 0.0294(4) Uani 1 1 d . . . . .
H83 H -0.245708 0.156668 0.788665 0.035 Uiso 1 1 calc R U . . .
C73 C 0.02487(13) 0.11335(14) 0.87064(11) 0.0227(3) Uani 1 1 d . . . . .
H73 H 0.007510 0.085959 0.918415 0.027 Uiso 1 1 calc R U . . .
C70 C 0.09502(12) 0.21288(12) 0.78898(11) 0.0182(3) Uani 1 1 d . . . . .
C11 C 0.38993(18) 0.36140(13) 0.90705(12) 0.0290(4) Uani 1 1 d . . . . .
H11 H 0.332126 0.396567 0.920082 0.035 Uiso 1 1 calc R U . . .
C82 C -0.16475(14) 0.27145(16) 0.74850(14) 0.0303(4) Uani 1 1 d . . . . .
H82 H -0.179021 0.259655 0.687467 0.036 Uiso 1 1 calc R U . . .
C13 C 0.54952(16) 0.30488(17) 0.91735(13) 0.0348(5) Uani 1 1 d . . . . .
H13 H 0.616687 0.296769 0.938625 0.042 Uiso 1 1 calc R U . . .
C33 C 0.45823(14) 0.35699(15) 0.56103(12) 0.0269(4) Uani 1 1 d . . . . .
H33 H 0.515854 0.379632 0.538274 0.032 Uiso 1 1 calc R U . . .
C64 C 0.27008(18) -0.19987(15) 0.60047(14) 0.0329(4) Uani 1 1 d . . . . .
H64 H 0.212609 -0.208775 0.629550 0.040 Uiso 1 1 calc R U . . .
C60 C 0.36358(17) -0.15305(15) 0.63890(14) 0.0325(4) Uani 1 1 d . . . . .
H60 H 0.379602 -0.125193 0.698264 0.039 Uiso 1 1 calc R U . . .
C81 C -0.10268(16) 0.34960(15) 0.79886(18) 0.0380(5) Uani 1 1 d . . . . .
H81 H -0.067788 0.399493 0.777648 0.046 Uiso 1 1 calc R U . . .
C12 C 0.4832(2) 0.36964(15) 0.95940(13) 0.0383(5) Uani 1 1 d . . . . .
H12 H 0.498404 0.411909 1.013836 0.046 Uiso 1 1 calc R U . . .
C31 C 0.29382(15) 0.31418(16) 0.57507(13) 0.0296(4) Uani 1 1 d . . . . .
H31 H 0.223149 0.303080 0.563875 0.036 Uiso 1 1 calc R U . . .
B1 B -0.07328(13) -0.27538(12) 0.75733(11) 0.0140(3) Uani 1 1 d . . . . .
C50 C 0.27743(18) 0.05598(14) 0.59878(13) 0.0331(4) Uani 1 1 d . . . . .
C80 C -0.10179(18) 0.34021(18) 0.88667(18) 0.0450(6) Uani 1 1 d . . . . .
H80 H -0.066457 0.383046 0.934638 0.054 Uiso 1 1 calc R U . . .
C84 C -0.16294(16) 0.25561(18) 0.89045(15) 0.0370(5) Uani 1 1 d . . . . .
H84 H -0.175288 0.231586 0.941190 0.044 Uiso 1 1 calc R U . . .
C40 C 0.33436(17) 0.52839(14) 0.75098(15) 0.0336(4) Uani 1 1 d . . . . .
H40 H 0.315196 0.507503 0.801308 0.040 Uiso 1 1 calc R U . . .
C32 C 0.35821(16) 0.35046(17) 0.52103(13) 0.0326(4) Uani 1 1 d . . . . .
H32 H 0.337971 0.367677 0.466841 0.039 Uiso 1 1 calc R U . . .
C62 C 0.37458(19) -0.20308(19) 0.49483(16) 0.0415(5) Uani 1 1 d . . . . .
H62 H 0.400072 -0.214409 0.440086 0.050 Uiso 1 1 calc R U . . .
C63 C 0.27784(18) -0.23085(15) 0.51121(14) 0.0348(4) Uani 1 1 d . . . . .
H63 H 0.226595 -0.264500 0.469742 0.042 Uiso 1 1 calc R U . . .
C44 C 0.43345(18) 0.55184(16) 0.73428(18) 0.0403(5) Uani 1 1 d . . . . .
H44 H 0.492901 0.549280 0.771261 0.048 Uiso 1 1 calc R U . . .
C41 C 0.26918(19) 0.54183(18) 0.67881(19) 0.0448(6) Uani 1 1 d . . . . .
H41 H 0.198260 0.531923 0.672724 0.054 Uiso 1 1 calc R U . . .
C54 C 0.1848(2) 0.00529(17) 0.55885(16) 0.0427(6) Uani 1 1 d . . . . .
H54 H 0.123577 -0.006658 0.587713 0.051 Uiso 1 1 calc R U . . .
C51 C 0.3463(2) 0.05661(17) 0.53504(15) 0.0470(6) Uani 1 1 d . . . . .
H51 H 0.412964 0.084480 0.544537 0.056 Uiso 1 1 calc R U . . .
C61 C 0.42804(18) -0.1552(2) 0.57382(17) 0.0422(5) Uani 1 1 d . . . . .
H61 H 0.495419 -0.129195 0.581289 0.051 Uiso 1 1 calc R U . . .
C42 C 0.3266(2) 0.57219(19) 0.6177(2) 0.0536(7) Uani 1 1 d . . . . .
H42 H 0.301726 0.585200 0.562994 0.064 Uiso 1 1 calc R U . . .
C43 C 0.4275(2) 0.57987(17) 0.6521(2) 0.0515(7) Uani 1 1 d . . . . .
H43 H 0.482617 0.600389 0.624939 0.062 Uiso 1 1 calc R U . . .
C53 C 0.1977(3) -0.02355(18) 0.46948(17) 0.0552(8) Uani 1 1 d . . . . .
H53 H 0.148710 -0.058101 0.426343 0.066 Uiso 1 1 calc R U . . .
C52 C 0.2963(3) 0.0080(2) 0.45543(16) 0.0632(10) Uani 1 1 d . . . . .
H52 H 0.323713 -0.002040 0.401504 0.076 Uiso 1 1 calc R U . . .
Se3 Se 0.4298(4) 0.0561(4) 0.7005(4) 0.0224(11) Uani 0.03 1 d . . P A -1
Se4 Se 0.2683(7) 0.1032(5) 0.7259(5) 0.0221(13) Uani 0.03 1 d . . P A -2

loop_
_atom_site_aniso_label
_atom_site_aniso_U_11
_atom_site_aniso_U_22
_atom_site_aniso_U_33
_atom_site_aniso_U_23
_atom_site_aniso_U_13
_atom_site_aniso_U_12
Se2 0.02648(12) 0.01419(9) 0.02195(10) 0.00357(7) -0.00096(9) 0.00156(9)
Se1 0.01620(8) 0.02078(8) 0.05670(13) 0.01786(8) 0.01030(8) 0.00267(6)
Fe3 0.01554(10) 0.01672(10) 0.01633(10) 0.00340(8) 0.00404(8) 0.00156(8)
Fe1 0.02084(11) 0.01566(10) 0.01905(11) 0.00771(8) 0.00448(8) -0.00158(8)
Fe2 0.01905(11) 0.02347(12) 0.02795(13) 0.01378(10) 0.00586(9) 0.00424(9)
Fe4 0.02971(13) 0.02139(12) 0.02274(12) 0.00422(9) 0.00159(10) 0.00492(10)
P1 0.01562(17) 0.01623(18) 0.0241(2) 0.00665(15) 0.00277(15) 0.00046(14)
F111 0.0215(5) 0.0181(4) 0.0280(5) 0.0108(4) 0.0023(4) 0.0010(4)
F91 0.0215(5) 0.0172(4) 0.0217(5) 0.0027(4) 0.0049(4) 0.0035(4)
F105 0.0276(5) 0.0230(5) 0.0120(4) 0.0017(4) 0.0040(4) 0.0003(4)
F101 0.0197(4) 0.0262(5) 0.0136(4) 0.0012(4) 0.0009(3) -0.0038(4)
F125 0.0234(5) 0.0247(5) 0.0155(4) -0.0021(4) 0.0006(4) -0.0006(4)
F115 0.0239(5) 0.0167(4) 0.0263(5) 0.0072(4) 0.0024(4) -0.0008(4)
F121 0.0238(5) 0.0299(5) 0.0196(5) 0.0004(4) -0.0045(4) 0.0059(4)
F92 0.0263(5) 0.0332(6) 0.0265(5) -0.0068(4) 0.0120(4) 0.0034(4)
F95 0.0381(6) 0.0233(5) 0.0221(5) 0.0109(4) 0.0081(4) 0.0100(4)
F112 0.0264(5) 0.0370(6) 0.0274(5) 0.0167(5) -0.0008(4) 0.0096(5)
F123 0.0360(6) 0.0245(5) 0.0435(7) 0.0074(5) 0.0220(5) 0.0144(5)
F104 0.0368(6) 0.0347(6) 0.0246(5) 0.0141(5) 0.0147(5) 0.0009(5)
F124 0.0366(6) 0.0212(5) 0.0238(5) -0.0062(4) 0.0139(4) -0.0024(4)
F114 0.0243(5) 0.0303(6) 0.0388(6) 0.0053(5) -0.0020(5) -0.0133(4)
F122 0.0261(6) 0.0440(7) 0.0378(7) 0.0109(5) 0.0017(5) 0.0176(5)
F102 0.0264(5) 0.0303(6) 0.0315(6) -0.0004(5) -0.0021(5) -0.0129(4)
F113 0.0190(5) 0.0496(8) 0.0372(7) 0.0108(6) -0.0109(5) -0.0029(5)
F93 0.0382(7) 0.0636(9) 0.0151(5) 0.0077(5) 0.0121(5) 0.0040(6)
F103 0.0269(6) 0.0322(6) 0.0455(7) 0.0158(5) 0.0075(5) -0.0117(5)
F94 0.0514(8) 0.0507(8) 0.0255(6) 0.0258(6) 0.0131(5) 0.0135(6)
C115 0.0193(7) 0.0164(7) 0.0155(7) 0.0026(5) 0.0023(5) 0.0003(5)
C90 0.0144(6) 0.0175(7) 0.0129(6) 0.0026(5) 0.0016(5) -0.0009(5)
C110 0.0165(6) 0.0160(6) 0.0112(6) 0.0017(5) 0.0018(5) 0.0008(5)
C100 0.0139(6) 0.0143(6) 0.0145(6) 0.0036(5) 0.0031(5) 0.0019(5)
C105 0.0176(7) 0.0168(7) 0.0152(7) 0.0033(5) 0.0039(5) 0.0024(5)
C111 0.0182(7) 0.0183(7) 0.0145(6) 0.0040(5) 0.0018(5) 0.0003(5)
C101 0.0146(6) 0.0178(7) 0.0158(7) 0.0031(5) 0.0029(5) 0.0007(5)
C91 0.0149(6) 0.0186(7) 0.0152(7) 0.0019(5) 0.0024(5) -0.0010(5)
C121 0.0213(7) 0.0191(7) 0.0173(7) 0.0035(6) 0.0029(6) 0.0037(6)
C23 0.0241(8) 0.0213(8) 0.0303(9) 0.0131(7) -0.0010(7) -0.0002(6)
C95 0.0222(7) 0.0223(7) 0.0150(7) 0.0057(6) 0.0034(6) 0.0023(6)
C120 0.0186(7) 0.0141(6) 0.0140(6) 0.0040(5) 0.0038(5) 0.0006(5)
C114 0.0196(7) 0.0240(8) 0.0201(7) 0.0012(6) 0.0007(6) -0.0064(6)
C125 0.0197(7) 0.0163(7) 0.0155(7) 0.0033(5) 0.0054(5) -0.0012(5)
C122 0.0217(8) 0.0258(8) 0.0275(8) 0.0112(7) 0.0060(6) 0.0074(6)
C94 0.0277(8) 0.0344(9) 0.0158(7) 0.0124(7) 0.0036(6) 0.0025(7)
C123 0.0266(8) 0.0174(7) 0.0300(9) 0.0085(6) 0.0158(7) 0.0066(6)
C92 0.0178(7) 0.0277(8) 0.0170(7) -0.0026(6) 0.0056(6) -0.0001(6)
C104 0.0214(7) 0.0227(8) 0.0218(8) 0.0100(6) 0.0098(6) 0.0035(6)
C112 0.0209(7) 0.0262(8) 0.0164(7) 0.0068(6) -0.0003(6) 0.0049(6)
C102 0.0150(7) 0.0196(7) 0.0259(8) 0.0015(6) 0.0007(6) -0.0025(5)
C71 0.0192(7) 0.0215(7) 0.0156(7) 0.0027(6) 0.0049(5) 0.0016(6)
C10 0.0218(7) 0.0173(7) 0.0196(7) 0.0071(6) 0.0036(6) -0.0023(6)
C124 0.0287(8) 0.0145(7) 0.0195(7) 0.0009(6) 0.0129(6) -0.0020(6)
C14 0.0194(8) 0.0373(10) 0.0226(8) 0.0135(7) 0.0037(6) -0.0033(7)
C24 0.0244(8) 0.0163(7) 0.0319(9) 0.0092(6) 0.0029(7) 0.0000(6)
C93 0.0241(8) 0.0421(10) 0.0124(7) 0.0038(7) 0.0060(6) -0.0009(7)
C103 0.0175(7) 0.0200(7) 0.0330(9) 0.0103(7) 0.0066(6) -0.0021(6)
C22 0.0360(10) 0.0244(8) 0.0217(8) 0.0109(7) 0.0059(7) -0.0025(7)
C34 0.0184(7) 0.0262(8) 0.0179(7) 0.0071(6) 0.0032(6) 0.0039(6)
C74 0.0190(7) 0.0279(8) 0.0186(7) 0.0018(6) -0.0010(6) 0.0014(6)
C20 0.0205(8) 0.0226(8) 0.0312(9) 0.0153(7) 0.0037(6) -0.0028(6)
C72 0.0219(7) 0.0163(7) 0.0233(8) 0.0037(6) 0.0061(6) 0.0007(6)
C21 0.0283(9) 0.0279(9) 0.0307(9) 0.0155(7) 0.0140(7) 0.0042(7)
C113 0.0170(7) 0.0335(9) 0.0183(7) 0.0026(7) -0.0039(6) -0.0002(6)
C30 0.0180(7) 0.0217(7) 0.0213(7) 0.0067(6) 0.0006(6) 0.0005(6)
C83 0.0174(8) 0.0355(10) 0.0399(11) 0.0153(8) 0.0090(7) 0.0051(7)
C73 0.0231(8) 0.0281(8) 0.0204(8) 0.0121(6) 0.0042(6) 0.0048(6)
C70 0.0155(7) 0.0177(7) 0.0229(7) 0.0064(6) 0.0040(6) 0.0002(5)
C11 0.0523(12) 0.0142(7) 0.0223(8) 0.0071(6) 0.0066(8) 0.0004(7)
C82 0.0199(8) 0.0377(10) 0.0396(11) 0.0214(9) 0.0058(7) 0.0078(7)
C13 0.0317(10) 0.0470(12) 0.0281(9) 0.0218(9) -0.0051(8) -0.0202(9)
C33 0.0252(8) 0.0378(10) 0.0206(8) 0.0107(7) 0.0055(7) 0.0051(7)
C64 0.0407(11) 0.0254(9) 0.0342(10) 0.0103(8) 0.0025(8) 0.0019(8)
C60 0.0406(11) 0.0274(9) 0.0286(9) 0.0059(7) -0.0049(8) 0.0097(8)
C81 0.0264(9) 0.0218(9) 0.0712(16) 0.0163(9) 0.0151(10) 0.0098(7)
C12 0.0664(15) 0.0232(9) 0.0239(9) 0.0101(7) -0.0052(9) -0.0204(9)
C31 0.0235(8) 0.0370(10) 0.0283(9) 0.0114(8) -0.0064(7) -0.0032(7)
B1 0.0156(7) 0.0144(7) 0.0121(7) 0.0026(5) 0.0015(5) 0.0007(5)
C50 0.0496(12) 0.0204(8) 0.0271(9) 0.0035(7) -0.0061(8) 0.0056(8)
C80 0.0363(11) 0.0362(12) 0.0551(15) -0.0147(10) 0.0085(10) 0.0133(9)
C84 0.0306(10) 0.0502(13) 0.0341(10) 0.0074(9) 0.0188(8) 0.0156(9)
C40 0.0402(11) 0.0215(8) 0.0439(12) 0.0100(8) 0.0187(9) 0.0094(8)
C32 0.0329(10) 0.0459(12) 0.0205(8) 0.0125(8) -0.0029(7) 0.0029(9)
C62 0.0437(12) 0.0466(13) 0.0346(11) 0.0017(10) 0.0100(9) 0.0209(10)
C63 0.0445(12) 0.0246(9) 0.0326(10) 0.0004(8) -0.0032(9) 0.0081(8)
C44 0.0367(11) 0.0257(10) 0.0552(14) -0.0022(9) 0.0082(10) 0.0000(8)
C41 0.0392(12) 0.0367(12) 0.0664(17) 0.0210(11) 0.0169(11) 0.0219(10)
C54 0.0473(13) 0.0301(10) 0.0432(12) -0.0049(9) -0.0175(10) 0.0183(9)
C51 0.0818(19) 0.0288(11) 0.0314(11) 0.0098(9) 0.0085(12) -0.0092(11)
C61 0.0286(10) 0.0516(14) 0.0452(13) 0.0055(11) 0.0010(9) 0.0120(9)
C42 0.075(2) 0.0359(12) 0.0618(17) 0.0317(12) 0.0181(15) 0.0215(12)
C43 0.0651(17) 0.0272(11) 0.0684(18) 0.0137(11) 0.0337(14) -0.0072(11)
C53 0.089(2) 0.0303(11) 0.0379(12) 0.0000(9) -0.0290(14) 0.0213(13)
C52 0.131(3) 0.0337(12) 0.0255(11) 0.0124(9) -0.0005(14) -0.0018(16)
Se3 0.013(2) 0.023(3) 0.028(3) -0.004(2) -0.002(2) 0.0063(19)
Se4 0.030(4) 0.010(3) 0.025(3) 0.002(2) -0.005(3) 0.001(3)

loop_
_atom_type_symbol
_atom_type_description
_atom_type_scat_dispersion_real
_atom_type_scat_dispersion_imag
_atom_type_scat_source
C C 0.0033 0.0016 'International Tables Vol C Tables 4.2.6.8 and 6.1.1.4'
H H 0.0000 0.0000 'International Tables Vol C Tables 4.2.6.8 and 6.1.1.4'
B B 0.0013 0.0007 'International Tables Vol C Tables 4.2.6.8 and 6.1.1.4'
F F 0.0171 0.0103 'International Tables Vol C Tables 4.2.6.8 and 6.1.1.4'
Fe Fe 0.3463 0.8444 'International Tables Vol C Tables 4.2.6.8 and 6.1.1.4'
P P 0.1023 0.0942 'International Tables Vol C Tables 4.2.6.8 and 6.1.1.4'
Se Se -0.0929 2.2259 'International Tables Vol C Tables 4.2.6.8 and 6.1.1.4'

loop_
_geom_angle_atom_site_label_1
_geom_angle_atom_site_label_2
_geom_angle_atom_site_label_3
_geom_angle
_geom_angle_site_symmetry_1
_geom_angle_site_symmetry_3
_geom_angle_publ_flag
C70 Se1 P1 98.99(5) . . ?
SE2a P1 Se1 115.63(2) . . ?
SE2a C50 Fe4 116.13(10) . . ?
C71 Fe3 C72 40.58(6) . . ?
C71 Fe3 C83 124.39(8) . . ?
C71 Fe3 C73 68.52(7) . . ?
C71 Fe3 C82 108.46(8) . . ?
C71 Fe3 C81 122.60(9) . . ?
C74 Fe3 C71 69.45(7) . . ?
C74 Fe3 C72 68.73(7) . . ?
C74 Fe3 C83 154.29(8) . . ?
C74 Fe3 C73 40.66(7) . . ?
C74 Fe3 C82 163.34(8) . . ?
C74 Fe3 C81 125.79(9) . . ?
C74 Fe3 C80 107.23(9) . . ?
C74 Fe3 C84 119.39(8) . . ?
C72 Fe3 C73 40.52(7) . . ?
C83 Fe3 C72 106.60(8) . . ?
C83 Fe3 C73 119.42(8) . . ?
C83 Fe3 C82 40.58(8) . . ?
C70 Fe3 C71 41.29(7) . . ?
C70 Fe3 C74 41.22(7) . . ?
C70 Fe3 C72 68.61(7) . . ?
C70 Fe3 C83 162.66(8) . . ?
C70 Fe3 C73 68.50(7) . . ?
C70 Fe3 C82 126.45(7) . . ?
C70 Fe3 C81 109.32(8) . . ?
C70 Fe3 C80 121.99(9) . . ?
C70 Fe3 C84 156.20(9) . . ?
C82 Fe3 C72 121.13(8) . . ?
C82 Fe3 C73 155.26(8) . . ?
C81 Fe3 C72 157.04(9) . . ?
C81 Fe3 C83 68.20(8) . . ?
C81 Fe3 C73 161.82(9) . . ?
C81 Fe3 C82 40.44(9) . . ?
C80 Fe3 C71 158.01(10) . . ?
C80 Fe3 C72 160.17(10) . . ?
C80 Fe3 C83 68.15(10) . . ?
C80 Fe3 C73 123.95(10) . . ?
C80 Fe3 C82 68.16(10) . . ?
C80 Fe3 C81 40.68(11) . . ?
C84 Fe3 C71 160.07(9) . . ?
C84 Fe3 C72 122.85(9) . . ?
C84 Fe3 C83 40.46(9) . . ?
C84 Fe3 C73 105.69(8) . . ?
C84 Fe3 C82 68.37(9) . . ?
C84 Fe3 C81 68.63(10) . . ?
C84 Fe3 C80 40.85(11) . . ?
C23 Fe1 C24 40.70(7) . . ?
C23 Fe1 C20 68.22(7) . . ?
C23 Fe1 C21 68.27(8) . . ?
C23 Fe1 C11 159.79(8) . . ?
C23 Fe1 C13 103.43(8) . . ?
C23 Fe1 C12 121.50(8) . . ?
C10 Fe1 C23 155.01(8) . . ?
C10 Fe1 C24 123.36(7) . . ?
C10 Fe1 C22 164.35(8) . . ?
C10 Fe1 C20 112.83(7) . . ?
C10 Fe1 C21 129.92(7) . . ?
C10 Fe1 C11 41.18(7) . . ?
C10 Fe1 C13 68.62(7) . . ?
C10 Fe1 C12 68.53(7) . . ?
C14 Fe1 C23 117.14(8) . . ?
C14 Fe1 C10 41.60(7) . . ?
C14 Fe1 C24 108.61(8) . . ?
C14 Fe1 C22 149.96(8) . . ?
C14 Fe1 C20 129.83(8) . . ?
C14 Fe1 C21 168.20(8) . . ?
C14 Fe1 C11 69.58(8) . . ?
C14 Fe1 C13 40.41(8) . . ?
C14 Fe1 C12 68.41(9) . . ?
C24 Fe1 C20 40.33(7) . . ?
C22 Fe1 C23 40.64(8) . . ?
C22 Fe1 C24 68.30(8) . . ?
C22 Fe1 C20 68.25(8) . . ?
C22 Fe1 C21 40.65(8) . . ?
C22 Fe1 C11 124.32(8) . . ?
C22 Fe1 C13 115.01(8) . . ?
C22 Fe1 C12 103.83(8) . . ?
C21 Fe1 C24 68.01(8) . . ?
C21 Fe1 C20 40.45(8) . . ?
C11 Fe1 C24 158.68(8) . . ?
C11 Fe1 C20 123.76(8) . . ?
C11 Fe1 C21 109.17(8) . . ?
C11 Fe1 C13 68.62(10) . . ?
C13 Fe1 C24 124.60(9) . . ?
C13 Fe1 C20 163.91(9) . . ?
C13 Fe1 C21 150.96(9) . . ?
C12 Fe1 C24 159.89(9) . . ?
C12 Fe1 C20 155.76(10) . . ?
C12 Fe1 C21 118.82(9) . . ?
C12 Fe1 C11 40.72(9) . . ?
C12 Fe1 C13 40.33(11) . . ?
C34 Fe2 C33 40.93(7) . . ?
C34 Fe2 C31 69.80(8) . . ?
C34 Fe2 C40 123.72(8) . . ?
C34 Fe2 C32 68.80(8) . . ?
C34 Fe2 C44 107.59(9) . . ?
C34 Fe2 C41 160.29(9) . . ?
C34 Fe2 C42 157.93(10) . . ?
C34 Fe2 C43 122.63(10) . . ?
C30 Fe2 C34 41.78(7) . . ?
C30 Fe2 C33 69.29(7) . . ?
C30 Fe2 C31 41.59(7) . . ?
C30 Fe2 C40 110.86(8) . . ?
C30 Fe2 C32 68.82(8) . . ?
C30 Fe2 C44 126.64(9) . . ?
C30 Fe2 C41 124.25(9) . . ?
C30 Fe2 C42 157.38(11) . . ?
C30 Fe2 C43 162.00(11) . . ?
C33 Fe2 C31 68.68(8) . . ?
C33 Fe2 C40 157.23(9) . . ?
C33 Fe2 C32 40.56(8) . . ?
C31 Fe2 C40 127.53(9) . . ?
C31 Fe2 C32 40.28(8) . . ?
C40 Fe2 C32 162.10(9) . . ?
C44 Fe2 C33 119.82(9) . . ?
C44 Fe2 C31 164.75(9) . . ?
C44 Fe2 C40 40.61(9) . . ?
C44 Fe2 C32 154.04(10) . . ?
C44 Fe2 C41 68.10(11) . . ?
C41 Fe2 C33 158.31(9) . . ?
C41 Fe2 C31 109.00(10) . . ?
C41 Fe2 C40 40.55(10) . . ?
C41 Fe2 C32 123.78(10) . . ?
C42 Fe2 C33 120.63(10) . . ?
C42 Fe2 C31 119.62(12) . . ?
C42 Fe2 C40 68.44(11) . . ?
C42 Fe2 C32 104.65(11) . . ?
C42 Fe2 C44 68.59(12) . . ?
C42 Fe2 C41 40.33(11) . . ?
C42 Fe2 C43 40.35(13) . . ?
C43 Fe2 C33 104.38(10) . . ?
C43 Fe2 C31 153.41(11) . . ?
C43 Fe2 C40 68.15(10) . . ?
C43 Fe2 C32 117.98(10) . . ?
C43 Fe2 C44 40.79(11) . . ?
C43 Fe2 C41 67.55(11) . . ?
C64 Fe4 C60 40.48(9) . . ?
C50 Fe4 C64 121.94(9) . . ?
C50 Fe4 C60 108.50(8) . . ?
C50 Fe4 C62 161.56(11) . . ?
C50 Fe4 C63 156.88(10) . . ?
C50 Fe4 C54 41.56(9) . . ?
C50 Fe4 C51 41.48(10) . . ?
C50 Fe4 C61 124.89(10) . . ?
C50 Fe4 C53 68.64(9) . . ?
C50 Fe4 C52 68.60(10) . . ?
C62 Fe4 C64 67.88(10) . . ?
C62 Fe4 C60 67.83(9) . . ?
C62 Fe4 C63 40.34(10) . . ?
C62 Fe4 C54 155.86(10) . . ?
C62 Fe4 C51 124.13(12) . . ?
C62 Fe4 C61 40.75(10) . . ?
C62 Fe4 C53 121.38(10) . . ?
C62 Fe4 C52 107.89(12) . . ?
C63 Fe4 C64 40.50(9) . . ?
C63 Fe4 C60 68.04(9) . . ?
C63 Fe4 C54 119.73(10) . . ?
C63 Fe4 C61 68.13(10) . . ?
C63 Fe4 C53 106.12(10) . . ?
C63 Fe4 C52 123.07(10) . . ?
C54 Fe4 C64 105.70(11) . . ?
C54 Fe4 C60 123.31(10) . . ?
C54 Fe4 C61 160.43(10) . . ?
C54 Fe4 C53 40.92(11) . . ?
C54 Fe4 C52 69.39(14) . . ?
C51 Fe4 C64 158.71(9) . . ?
C51 Fe4 C60 123.31(10) . . ?
C51 Fe4 C63 159.67(10) . . ?
C51 Fe4 C54 70.31(12) . . ?
C51 Fe4 C61 108.68(12) . . ?
C51 Fe4 C53 68.99(13) . . ?
C51 Fe4 C52 40.55(11) . . ?
C61 Fe4 C64 67.77(10) . . ?
C61 Fe4 C60 39.94(10) . . ?
C53 Fe4 C64 122.37(12) . . ?
C53 Fe4 C60 159.38(13) . . ?
C53 Fe4 C61 158.22(12) . . ?
C52 Fe4 C64 159.15(12) . . ?
C52 Fe4 C60 158.81(14) . . ?
C52 Fe4 C61 123.28(14) . . ?
C52 Fe4 C53 40.92(15) . . ?
C10 P1 Se2 102.24(6) . . ?
C10 P1 Se1 113.34(6) . . ?
C10 P1 Se4 109.7(2) . . ?
C30 P1 Se2 111.08(6) . . ?
C30 P1 Se1 104.93(6) . . ?
C30 P1 C10 109.70(8) . . ?
C30 P1 Se4 119.2(2) . . ?
Se4 P1 Se1 99.7(3) . . ?
F115 C115 C110 119.25(14) . . ?
F115 C115 C114 116.15(14) . . ?
C114 C115 C110 124.58(15) . . ?
C91 C90 B1 118.47(13) . . ?
C95 C90 C91 113.51(14) . . ?
C95 C90 B1 127.68(14) . . ?
C115 C110 B1 118.46(13) . . ?
C111 C110 C115 113.62(14) . . ?
C111 C110 B1 127.34(14) . . ?
C105 C100 B1 119.35(13) . . ?
C101 C100 C105 113.49(14) . . ?
C101 C100 B1 126.83(13) . . ?
F105 C105 C100 119.19(14) . . ?
F105 C105 C104 116.12(14) . . ?
C104 C105 C100 124.69(15) . . ?
F111 C111 C110 121.76(14) . . ?
F111 C111 C112 114.53(14) . . ?
C112 C111 C110 123.68(15) . . ?
F101 C101 C100 121.45(14) . . ?
F101 C101 C102 114.71(14) . . ?
C102 C101 C100 123.83(15) . . ?
F91 C91 C90 119.32(13) . . ?
F91 C91 C92 116.07(14) . . ?
C92 C91 C90 124.61(15) . . ?
F121 C121 C120 119.39(14) . . ?
F121 C121 C122 116.19(15) . . ?
C122 C121 C120 124.42(16) . . ?
Fe1 C23 H23 126.0 . . ?
C24 C23 Fe1 69.96(10) . . ?
C24 C23 H23 126.1 . . ?
C22 C23 Fe1 69.57(10) . . ?
C22 C23 H23 126.1 . . ?
C22 C23 C24 107.85(16) . . ?
F95 C95 C90 121.34(14) . . ?
F95 C95 C94 114.93(15) . . ?
C94 C95 C90 123.72(16) . . ?
C121 C120 B1 119.60(13) . . ?
C125 C120 C121 113.41(14) . . ?
C125 C120 B1 126.53(14) . . ?
F114 C114 C115 121.07(16) . . ?
F114 C114 C113 119.83(16) . . ?
C113 C114 C115 119.10(16) . . ?
F125 C125 C120 120.86(14) . . ?
F125 C125 C124 115.03(14) . . ?
C120 C125 C124 124.10(16) . . ?
F122 C122 C121 121.06(17) . . ?
F122 C122 C123 119.54(16) . . ?
C123 C122 C121 119.39(16) . . ?
F94 C94 C95 120.47(17) . . ?
F94 C94 C93 119.64(16) . . ?
C93 C94 C95 119.87(16) . . ?
F123 C123 C122 120.31(17) . . ?
F123 C123 C124 120.75(17) . . ?
C124 C123 C122 118.94(15) . . ?
F92 C92 C91 121.08(16) . . ?
F92 C92 C93 119.87(15) . . ?
C93 C92 C91 119.04(16) . . ?
F104 C104 C105 121.16(16) . . ?
F104 C104 C103 119.84(15) . . ?
C105 C104 C103 118.98(15) . . ?
F112 C112 C111 120.50(16) . . ?
F112 C112 C113 119.67(15) . . ?
C113 C112 C111 119.82(16) . . ?
F102 C102 C101 120.40(16) . . ?
F102 C102 C103 119.68(15) . . ?
C103 C102 C101 119.92(15) . . ?
Fe3 C71 H71 126.3 . . ?
C72 C71 Fe3 70.22(9) . . ?
C72 C71 H71 126.3 . . ?
C72 C71 C70 107.30(14) . . ?
C70 C71 Fe3 68.66(9) . . ?
C70 C71 H71 126.3 . . ?
P1 C10 Fe1 129.42(9) . . ?
C14 C10 Fe1 69.03(9) . . ?
C14 C10 P1 124.17(13) . . ?
C11 C10 Fe1 69.72(10) . . ?
C11 C10 P1 128.00(15) . . ?
C11 C10 C14 107.73(16) . . ?
F124 C124 C125 120.56(16) . . ?
F124 C124 C123 119.71(15) . . ?
C123 C124 C125 119.72(16) . . ?
Fe1 C14 H14 125.6 . . ?
C10 C14 Fe1 69.38(9) . . ?
C10 C14 H14 126.2 . . ?
C13 C14 Fe1 70.32(11) . . ?
C13 C14 C10 107.51(18) . . ?
C13 C14 H14 126.2 . . ?
Fe1 C24 H24 126.1 . . ?
C23 C24 Fe1 69.33(10) . . ?
C23 C24 H24 125.9 . . ?
C20 C24 Fe1 70.19(10) . . ?
C20 C24 C23 108.18(17) . . ?
C20 C24 H24 125.9 . . ?
F93 C93 C94 120.33(18) . . ?
F93 C93 C92 120.55(18) . . ?
C92 C93 C94 119.11(15) . . ?
F103 C103 C104 120.31(16) . . ?
F103 C103 C102 120.60(16) . . ?
C102 C103 C104 119.08(15) . . ?
Fe1 C22 H22 125.8 . . ?
C23 C22 Fe1 69.79(10) . . ?
C23 C22 H22 126.0 . . ?
C23 C22 C21 107.99(17) . . ?
C21 C22 Fe1 69.98(10) . . ?
C21 C22 H22 126.0 . . ?
Fe2 C34 H34 126.2 . . ?
C30 C34 Fe2 68.85(9) . . ?
C30 C34 H34 126.3 . . ?
C33 C34 Fe2 70.24(10) . . ?
C33 C34 H34 126.3 . . ?
C33 C34 C30 107.43(15) . . ?
Fe3 C74 H74 126.0 . . ?
C73 C74 Fe3 70.33(10) . . ?
C73 C74 H74 126.4 . . ?
C73 C74 C70 107.22(15) . . ?
C70 C74 Fe3 68.83(9) . . ?
C70 C74 H74 126.4 . . ?
Fe1 C20 H20 126.7 . . ?
C24 C20 Fe1 69.48(10) . . ?
C24 C20 H20 126.1 . . ?
C24 C20 C21 107.80(16) . . ?
C21 C20 Fe1 69.30(10) . . ?
C21 C20 H20 126.1 . . ?
Fe3 C72 H72 126.8 . . ?
C71 C72 Fe3 69.20(9) . . ?
C71 C72 H72 125.8 . . ?
C71 C72 C73 108.38(15) . . ?
C73 C72 Fe3 69.76(10) . . ?
C73 C72 H72 125.8 . . ?
Fe1 C21 H21 126.0 . . ?
C22 C21 Fe1 69.37(10) . . ?
C22 C21 C20 108.19(17) . . ?
C22 C21 H21 125.9 . . ?
C20 C21 Fe1 70.26(10) . . ?
C20 C21 H21 125.9 . . ?
F113 C113 C114 120.51(17) . . ?
F113 C113 C112 120.32(17) . . ?
C112 C113 C114 119.17(15) . . ?
P1 C30 Fe2 124.73(10) . . ?
C34 C30 Fe2 69.37(10) . . ?
C34 C30 P1 125.98(13) . . ?
C34 C30 C31 107.69(15) . . ?
C31 C30 Fe2 70.22(11) . . ?
C31 C30 P1 126.31(14) . . ?
Fe3 C83 H83 126.4 . . ?
C82 C83 Fe3 69.87(11) . . ?
C82 C83 H83 125.8 . . ?
C84 C83 Fe3 69.47(11) . . ?
C84 C83 H83 125.8 . . ?
C84 C83 C82 108.4(2) . . ?
Fe3 C73 H73 127.1 . . ?
C74 C73 Fe3 69.00(10) . . ?
C74 C73 C72 108.55(15) . . ?
C74 C73 H73 125.7 . . ?
C72 C73 Fe3 69.72(9) . . ?
C72 C73 H73 125.7 . . ?
Se1 C70 Fe3 122.30(8) . . ?
C71 C70 Se1 124.75(12) . . ?
C71 C70 Fe3 70.05(9) . . ?
C74 C70 Se1 126.54(13) . . ?
C74 C70 Fe3 69.95(9) . . ?
C74 C70 C71 108.55(14) . . ?
Fe1 C11 H11 126.4 . . ?
C10 C11 Fe1 69.09(10) . . ?
C10 C11 H11 126.5 . . ?
C12 C11 Fe1 69.59(11) . . ?
C12 C11 C10 106.98(19) . . ?
C12 C11 H11 126.5 . . ?
Fe3 C82 H82 126.4 . . ?
C83 C82 Fe3 69.55(11) . . ?
C83 C82 H82 126.0 . . ?
C81 C82 Fe3 69.59(12) . . ?
C81 C82 C83 108.0(2) . . ?
C81 C82 H82 126.0 . . ?
Fe1 C13 H13 127.0 . . ?
C14 C13 Fe1 69.26(10) . . ?
C14 C13 H13 125.6 . . ?
C14 C13 C12 108.77(19) . . ?
C12 C13 Fe1 69.75(12) . . ?
C12 C13 H13 125.6 . . ?
Fe2 C33 H33 126.6 . . ?
C34 C33 Fe2 68.83(10) . . ?
C34 C33 H33 125.8 . . ?
C32 C33 Fe2 70.32(12) . . ?
C32 C33 C34 108.44(16) . . ?
C32 C33 H33 125.8 . . ?
Fe4 C64 H64 126.1 . . ?
C60 C64 Fe4 70.10(12) . . ?
C60 C64 H64 126.1 . . ?
C63 C64 Fe4 69.29(12) . . ?
C63 C64 H64 126.1 . . ?
C63 C64 C60 107.8(2) . . ?
Fe4 C60 H60 126.5 . . ?
C64 C60 Fe4 69.42(11) . . ?
C64 C60 H60 126.0 . . ?
C61 C60 Fe4 69.66(13) . . ?
C61 C60 C64 108.0(2) . . ?
C61 C60 H60 126.0 . . ?
Fe3 C81 H81 126.1 . . ?
C82 C81 Fe3 69.97(11) . . ?
C82 C81 H81 126.1 . . ?
C82 C81 C80 107.8(2) . . ?
C80 C81 Fe3 69.41(12) . . ?
C80 C81 H81 126.1 . . ?
Fe1 C12 H12 126.5 . . ?
C11 C12 Fe1 69.69(11) . . ?
C11 C12 H12 125.5 . . ?
C13 C12 Fe1 69.92(11) . . ?
C13 C12 C11 109.00(18) . . ?
C13 C12 H12 125.5 . . ?
Fe2 C31 H31 126.8 . . ?
C30 C31 Fe2 68.19(10) . . ?
C30 C31 H31 126.2 . . ?
C32 C31 Fe2 70.40(12) . . ?
C32 C31 C30 107.58(16) . . ?
C32 C31 H31 126.2 . . ?
C90 B1 C120 113.99(12) . . ?
C110 B1 C90 101.28(12) . . ?
C110 B1 C120 113.99(12) . . ?
C100 B1 C90 112.31(12) . . ?
C100 B1 C110 113.85(12) . . ?
C100 B1 C120 101.94(12) . . ?
Fe4 C50 Se4 125.0(2) . . ?
C54 C50 Se2 124.03(19) . . ?
C54 C50 Fe4 70.17(12) . . ?
C54 C50 Se4 110.1(3) . . ?
C51 C50 Se2 125.29(19) . . ?
C51 C50 Fe4 69.83(13) . . ?
C51 C50 C54 109.4(2) . . ?
C51 C50 Se4 140.5(3) . . ?
Fe3 C80 H80 126.2 . . ?
C81 C80 Fe3 69.91(12) . . ?
C81 C80 H80 125.9 . . ?
C81 C80 C84 108.2(2) . . ?
C84 C80 Fe3 69.56(12) . . ?
C84 C80 H80 125.9 . . ?
Fe3 C84 H84 125.7 . . ?
C83 C84 Fe3 70.07(11) . . ?
C83 C84 C80 107.7(2) . . ?
C83 C84 H84 126.2 . . ?
C80 C84 Fe3 69.60(12) . . ?
C80 C84 H84 126.2 . . ?
Fe2 C40 H40 126.3 . . ?
C44 C40 Fe2 69.40(13) . . ?
C44 C40 H40 126.3 . . ?
C41 C40 Fe2 69.55(13) . . ?
C41 C40 H40 126.3 . . ?
C41 C40 C44 107.4(2) . . ?
Fe2 C32 H32 127.6 . . ?
C33 C32 Fe2 69.12(11) . . ?
C33 C32 H32 125.6 . . ?
C31 C32 Fe2 69.32(12) . . ?
C31 C32 C33 108.85(16) . . ?
C31 C32 H32 125.6 . . ?
Fe4 C62 H62 125.1 . . ?
C50 SE2a P1 101.14(6) . . ?
C63 C62 Fe4 70.24(12) . . ?
C63 C62 H62 125.8 . . ?
C63 C62 C61 108.5(2) . . ?
C61 C62 Fe4 70.46(13) . . ?
C61 C62 H62 125.8 . . ?
Fe4 C63 H63 125.9 . . ?
C64 C63 Fe4 70.22(12) . . ?
C64 C63 H63 126.1 . . ?
C62 C63 Fe4 69.42(13) . . ?
C62 C63 C64 107.9(2) . . ?
C62 C63 H63 126.1 . . ?
Fe2 C44 H44 125.8 . . ?
C40 C44 Fe2 69.98(13) . . ?
C40 C44 H44 126.3 . . ?
C40 C44 C43 107.4(2) . . ?
C43 C44 Fe2 69.52(15) . . ?
C43 C44 H44 126.3 . . ?
Fe2 C41 H41 126.6 . . ?
C40 C41 Fe2 69.90(12) . . ?
C40 C41 H41 125.6 . . ?
C42 C41 Fe2 69.46(14) . . ?
C42 C41 C40 108.8(2) . . ?
C42 C41 H41 125.6 . . ?
Fe4 C54 H54 127.0 . . ?
C50 C54 Fe4 68.27(12) . . ?
C50 C54 H54 127.0 . . ?
C53 C54 Fe4 69.76(14) . . ?
C53 C54 C50 106.0(3) . . ?
C53 C54 H54 127.0 . . ?
Fe4 C51 H51 126.1 . . ?
C50 C51 Fe4 68.69(12) . . ?
C50 C51 H51 126.5 . . ?
C52 C51 Fe4 70.31(14) . . ?
C52 C51 C50 107.1(3) . . ?
C52 C51 H51 126.5 . . ?
Fe4 C61 H61 126.3 . . ?
C60 C61 Fe4 70.41(12) . . ?
C60 C61 C62 107.8(2) . . ?
C60 C61 H61 126.1 . . ?
C62 C61 Fe4 68.79(13) . . ?
C62 C61 H61 126.1 . . ?
Fe2 C42 H42 125.2 . . ?
C41 C42 Fe2 70.21(13) . . ?
C41 C42 H42 126.1 . . ?
C43 C42 Fe2 69.99(14) . . ?
C43 C42 C41 107.7(2) . . ?
C43 C42 H42 126.1 . . ?
Fe2 C43 H43 126.6 . . ?
C44 C43 Fe2 69.69(13) . . ?
C44 C43 H43 125.7 . . ?
C42 C43 Fe2 69.66(14) . . ?
C42 C43 C44 108.6(2) . . ?
C42 C43 H43 125.7 . . ?
Fe4 C53 H53 127.2 . . ?
C54 C53 Fe4 69.32(13) . . ?
C54 C53 H53 125.6 . . ?
C54 C53 C52 108.9(2) . . ?
C52 C53 Fe4 69.52(16) . . ?
C52 C53 H53 125.6 . . ?
Fe4 C52 H52 127.2 . . ?
C51 C52 Fe4 69.13(13) . . ?
C51 C52 C53 108.6(3) . . ?
C51 C52 H52 125.7 . . ?
C53 C52 Fe4 69.56(14) . . ?
C53 C52 H52 125.7 . . ?
C50 Se4 P1 101.0(3) . . ?
Se3 SE2a P1 107.9(2) . . ?
Se3 SE2a C50 86.7(2) . . ?

loop_
_geom_bond_atom_site_label_1
_geom_bond_atom_site_label_2
_geom_bond_distance
_geom_bond_site_symmetry_2
_geom_bond_publ_flag
SE2a P1 2.2310(5) . ?
SE2a C50 1.891(2) . ?
SE2a Se3 1.719(5) . ?
Se1 P1 2.2371(5) . ?
Se1 C70 1.8878(16) . ?
Fe3 C71 2.0380(16) . ?
Fe3 C74 2.0344(17) . ?
Fe3 C72 2.0515(17) . ?
Fe3 C83 2.0449(18) . ?
Fe3 C73 2.0520(17) . ?
Fe3 C70 2.0195(16) . ?
Fe3 C82 2.0490(19) . ?
Fe3 C81 2.044(2) . ?
Fe3 C80 2.038(2) . ?
Fe3 C84 2.0370(19) . ?
Fe1 C23 2.0455(17) . ?
Fe1 C10 2.0387(16) . ?
Fe1 C14 2.0340(17) . ?
Fe1 C24 2.0539(17) . ?
Fe1 C22 2.0425(18) . ?
Fe1 C20 2.0633(17) . ?
Fe1 C21 2.0506(17) . ?
Fe1 C11 2.0471(18) . ?
Fe1 C13 2.0479(19) . ?
Fe1 C12 2.0457(19) . ?
Fe2 C34 2.0244(17) . ?
Fe2 C30 2.0174(17) . ?
Fe2 C33 2.0431(19) . ?
Fe2 C31 2.045(2) . ?
Fe2 C40 2.046(2) . ?
Fe2 C32 2.059(2) . ?
Fe2 C44 2.039(2) . ?
Fe2 C41 2.042(2) . ?
Fe2 C42 2.032(2) . ?
Fe2 C43 2.036(2) . ?
Fe4 C64 2.050(2) . ?
Fe4 C60 2.059(2) . ?
Fe4 C50 2.013(2) . ?
Fe4 C62 2.027(2) . ?
Fe4 C63 2.038(2) . ?
Fe4 C54 2.039(2) . ?
Fe4 C51 2.028(2) . ?
Fe4 C61 2.050(2) . ?
Fe4 C53 2.044(2) . ?
Fe4 C52 2.044(2) . ?
P1 C10 1.7663(18) . ?
P1 C30 1.7624(18) . ?
P1 Se4 2.118(7) . ?
F111 C111 1.3477(18) . ?
F91 C91 1.3510(19) . ?
F105 C105 1.3538(18) . ?
F101 C101 1.3497(18) . ?
F125 C125 1.3481(19) . ?
F115 C115 1.3477(18) . ?
F121 C121 1.3515(19) . ?
F92 C92 1.340(2) . ?
F95 C95 1.344(2) . ?
F112 C112 1.345(2) . ?
F123 C123 1.3413(19) . ?
F104 C104 1.3421(19) . ?
F124 C124 1.3422(19) . ?
F114 C114 1.3433(19) . ?
F122 C122 1.342(2) . ?
F102 C102 1.347(2) . ?
F113 C113 1.3425(19) . ?
F93 C93 1.3444(19) . ?
F103 C103 1.3382(19) . ?
F94 C94 1.343(2) . ?
C115 C110 1.395(2) . ?
C115 C114 1.380(2) . ?
C90 C91 1.393(2) . ?
C90 C95 1.388(2) . ?
C90 B1 1.653(2) . ?
C110 C111 1.389(2) . ?
C110 B1 1.651(2) . ?
C100 C105 1.392(2) . ?
C100 C101 1.387(2) . ?
C100 B1 1.649(2) . ?
C105 C104 1.380(2) . ?
C111 C112 1.389(2) . ?
C101 C102 1.386(2) . ?
C91 C92 1.383(2) . ?
C121 C120 1.393(2) . ?
C121 C122 1.384(2) . ?
C23 H23 0.9500 . ?
C23 C24 1.426(3) . ?
C23 C22 1.420(3) . ?
C95 C94 1.387(2) . ?
C120 C125 1.388(2) . ?
C120 B1 1.659(2) . ?
C114 C113 1.380(3) . ?
C125 C124 1.391(2) . ?
C122 C123 1.381(3) . ?
C94 C93 1.375(3) . ?
C123 C124 1.373(3) . ?
C92 C93 1.375(3) . ?
C104 C103 1.381(3) . ?
C112 C113 1.375(3) . ?
C102 C103 1.372(3) . ?
C71 H71 0.9500 . ?
C71 C72 1.418(2) . ?
C71 C70 1.431(2) . ?
C10 C14 1.446(2) . ?
C10 C11 1.437(2) . ?
C14 H14 0.9500 . ?
C14 C13 1.410(3) . ?
C24 H24 0.9500 . ?
C24 C20 1.419(3) . ?
C22 H22 0.9500 . ?
C22 C21 1.422(3) . ?
C34 H34 0.9500 . ?
C34 C30 1.441(2) . ?
C34 C33 1.422(2) . ?
C74 H74 0.9500 . ?
C74 C73 1.420(3) . ?
C74 C70 1.427(2) . ?
C20 H20 0.9500 . ?
C20 C21 1.422(3) . ?
C72 H72 0.9500 . ?
C72 C73 1.421(2) . ?
C21 H21 0.9500 . ?
C30 C31 1.442(2) . ?
C83 H83 0.9500 . ?
C83 C82 1.420(3) . ?
C83 C84 1.411(3) . ?
C73 H73 0.9500 . ?
C11 H11 0.9500 . ?
C11 C12 1.424(3) . ?
C82 H82 0.9500 . ?
C82 C81 1.415(3) . ?
C13 H13 0.9500 . ?
C13 C12 1.411(4) . ?
C33 H33 0.9500 . ?
C33 C32 1.422(3) . ?
C64 H64 0.9500 . ?
C64 C60 1.422(3) . ?
C64 C63 1.415(3) . ?
C60 H60 0.9500 . ?
C60 C61 1.403(3) . ?
C81 H81 0.9500 . ?
C81 C80 1.419(4) . ?
C12 H12 0.9500 . ?
C31 H31 0.9500 . ?
C31 C32 1.413(3) . ?
C50 C54 1.438(3) . ?
C50 C51 1.431(4) . ?
C50 Se4 2.016(8) . ?
C80 H80 0.9500 . ?
C80 C84 1.422(4) . ?
C84 H84 0.9500 . ?
C40 H40 0.9500 . ?
C40 C44 1.418(3) . ?
C40 C41 1.417(4) . ?
C32 H32 0.9500 . ?
C62 H62 0.9500 . ?
C62 C63 1.402(4) . ?
C62 C61 1.420(4) . ?
C63 H63 0.9500 . ?
C44 H44 0.9500 . ?
C44 C43 1.420(4) . ?
C41 H41 0.9500 . ?
C41 C42 1.404(4) . ?
C54 H54 1.0000 . ?
C54 C53 1.427(4) . ?
C51 H51 0.9500 . ?
C51 C52 1.411(4) . ?
C61 H61 0.9500 . ?
C42 H42 0.9500 . ?
C42 C43 1.403(5) . ?
C43 H43 0.9500 . ?
C53 H53 0.9500 . ?
C53 C52 1.429(5) . ?
C52 H52 0.9500 . ?

loop_
_geom_torsion_atom_site_label_1
_geom_torsion_atom_site_label_2
_geom_torsion_atom_site_label_3
_geom_torsion_atom_site_label_4
_geom_torsion
_geom_torsion_site_symmetry_1
_geom_torsion_site_symmetry_2
_geom_torsion_site_symmetry_3
_geom_torsion_site_symmetry_4
_geom_torsion_publ_flag
SE2a P1 C10 Fe1 -38.24(12) . . . . ?
SE2a P1 C10 C14 51.65(15) . . . . ?
SE2a P1 C10 C11 -132.42(14) . . . . ?
SE2a P1 C30 Fe2 -179.06(8) . . . . ?
Se1 P1 C10 Fe1 86.91(11) . . . . ?
Se1 P1 C10 C14 176.80(12) . . . . ?
Se1 P1 C10 C11 -7.28(17) . . . . ?
Se1 P1 C30 Fe2 55.31(11) . . . . ?
Se1 P1 C30 C34 143.79(14) . . . . ?
Se1 P1 C30 C31 -34.61(18) . . . . ?
Fe3 C71 C72 C73 -58.92(12) . . . . ?
Fe3 C71 C70 Se1 -116.10(12) . . . . ?
Fe3 C71 C70 C74 59.57(12) . . . . ?
Fe3 C74 C73 C72 58.65(12) . . . . ?
Fe3 C74 C70 Se1 115.94(13) . . . . ?
Fe3 C74 C70 C71 -59.63(11) . . . . ?
Fe3 C72 C73 C74 -58.20(12) . . . . ?
Fe3 C83 C82 C81 -59.20(13) . . . . ?
Fe3 C83 C84 C80 59.69(14) . . . . ?
Fe3 C82 C81 C80 -59.30(14) . . . . ?
Fe3 C81 C80 C84 -59.24(15) . . . . ?
Fe3 C80 C84 C83 -59.99(14) . . . . ?
Fe1 C23 C24 C20 -59.67(12) . . . . ?
Fe1 C23 C22 C21 59.80(12) . . . . ?
Fe1 C10 C14 C13 -60.26(12) . . . . ?
Fe1 C10 C11 C12 59.53(12) . . . . ?
Fe1 C14 C13 C12 -58.70(13) . . . . ?
Fe1 C24 C20 C21 -58.90(12) . . . . ?
Fe1 C22 C21 C20 59.76(12) . . . . ?
Fe1 C20 C21 C22 -59.20(12) . . . . ?
Fe1 C11 C12 C13 59.02(13) . . . . ?
Fe1 C13 C12 C11 -58.89(13) . . . . ?
Fe2 C34 C30 P1 -118.62(14) . . . . ?
Fe2 C34 C30 C31 60.02(13) . . . . ?
Fe2 C34 C33 C32 -59.35(15) . . . . ?
Fe2 C30 C31 C32 59.62(15) . . . . ?
Fe2 C33 C32 C31 -58.02(16) . . . . ?
Fe2 C31 C32 C33 57.89(16) . . . . ?
Fe2 C40 C44 C43 59.69(16) . . . . ?
Fe2 C40 C41 C42 -58.73(18) . . . . ?
Fe2 C44 C43 C42 58.93(19) . . . . ?
Fe2 C41 C42 C43 -60.22(18) . . . . ?
Fe2 C42 C43 C44 -58.95(17) . . . . ?
Fe4 C64 C60 C61 -59.15(16) . . . . ?
Fe4 C64 C63 C62 59.46(16) . . . . ?
Fe4 C60 C61 C62 -58.85(17) . . . . ?
Fe4 C50 C54 C53 -59.89(15) . . . . ?
Fe4 C50 C51 C52 60.12(18) . . . . ?
Fe4 C62 C63 C64 -59.95(15) . . . . ?
Fe4 C62 C61 C60 59.86(16) . . . . ?
Fe4 C54 C53 C52 -58.37(18) . . . . ?
Fe4 C51 C52 C53 58.49(18) . . . . ?
Fe4 C53 C52 C51 -58.23(19) . . . . ?
P1 Se1 C70 Fe3 179.46(8) . . . . ?
P1 Se1 C70 C71 -93.57(14) . . . . ?
P1 Se1 C70 C74 91.54(15) . . . . ?
P1 C10 C14 Fe1 -124.18(13) . . . . ?
P1 C10 C14 C13 175.56(13) . . . . ?
P1 C10 C11 Fe1 124.78(14) . . . . ?
P1 C10 C11 C12 -175.68(13) . . . . ?
P1 C30 C31 Fe2 119.15(15) . . . . ?
P1 C30 C31 C32 178.77(15) . . . . ?
F111 C111 C112 F112 -2.4(2) . . . . ?
F111 C111 C112 C113 176.28(15) . . . . ?
F91 C91 C92 F92 -3.2(2) . . . . ?
F91 C91 C92 C93 177.19(15) . . . . ?
F105 C105 C104 F104 -1.4(2) . . . . ?
F105 C105 C104 C103 179.95(15) . . . . ?
F101 C101 C102 F102 2.5(2) . . . . ?
F101 C101 C102 C103 -178.38(15) . . . . ?
F125 C125 C124 F124 -0.2(2) . . . . ?
F125 C125 C124 C123 -178.78(14) . . . . ?
F115 C115 C110 C111 178.77(13) . . . . ?
F115 C115 C110 B1 6.8(2) . . . . ?
F115 C115 C114 F114 0.6(2) . . . . ?
F115 C115 C114 C113 -178.79(15) . . . . ?
F121 C121 C120 C125 -178.34(14) . . . . ?
F121 C121 C120 B1 -5.6(2) . . . . ?
F121 C121 C122 F122 -0.4(2) . . . . ?
F121 C121 C122 C123 178.92(15) . . . . ?
F92 C92 C93 F93 2.8(3) . . . . ?
F92 C92 C93 C94 -175.74(16) . . . . ?
F95 C95 C94 F94 -0.7(3) . . . . ?
F95 C95 C94 C93 177.97(16) . . . . ?
F112 C112 C113 F113 1.1(3) . . . . ?
F112 C112 C113 C114 -179.43(16) . . . . ?
F123 C123 C124 F124 0.6(2) . . . . ?
F123 C123 C124 C125 179.13(15) . . . . ?
F104 C104 C103 F103 0.2(3) . . . . ?
F104 C104 C103 C102 -178.86(16) . . . . ?
F114 C114 C113 F113 -0.8(3) . . . . ?
F114 C114 C113 C112 179.73(16) . . . . ?
F122 C122 C123 F123 0.3(3) . . . . ?
F122 C122 C123 C124 179.43(16) . . . . ?
F102 C102 C103 F103 0.1(3) . . . . ?
F102 C102 C103 C104 179.18(16) . . . . ?
F94 C94 C93 F93 -2.1(3) . . . . ?
F94 C94 C93 C92 176.44(17) . . . . ?
C115 C110 C111 F111 -177.26(14) . . . . ?
C115 C110 C111 C112 0.8(2) . . . . ?
C115 C110 B1 C90 61.19(16) . . . . ?
C115 C110 B1 C100 -178.05(13) . . . . ?
C115 C110 B1 C120 -61.67(18) . . . . ?
C115 C114 C113 F113 178.58(16) . . . . ?
C115 C114 C113 C112 -0.9(3) . . . . ?
C90 C91 C92 F92 177.33(15) . . . . ?
C90 C91 C92 C93 -2.2(3) . . . . ?
C90 C95 C94 F94 -179.92(17) . . . . ?
C90 C95 C94 C93 -1.3(3) . . . . ?
C110 C115 C114 F114 179.17(15) . . . . ?
C110 C115 C114 C113 -0.2(3) . . . . ?
C110 C111 C112 F112 179.39(15) . . . . ?
C110 C111 C112 C113 -1.9(3) . . . . ?
C100 C105 C104 F104 178.39(15) . . . . ?
C100 C105 C104 C103 -0.3(3) . . . . ?
C100 C101 C102 F102 -178.50(15) . . . . ?
C100 C101 C102 C103 0.7(3) . . . . ?
C105 C100 C101 F101 177.95(14) . . . . ?
SE2a P1 C30 C34 -90.59(16) . . . . ?
SE2a P1 C30 C31 91.02(17) . . . . ?
C105 C100 C101 C102 -1.0(2) . . . . ?
C105 C100 B1 C90 172.49(13) . . . . ?
C105 C100 B1 C110 58.12(18) . . . . ?
C105 C100 B1 C120 -65.10(16) . . . . ?
C105 C104 C103 F103 178.86(15) . . . . ?
C105 C104 C103 C102 -0.2(3) . . . . ?
C111 C110 B1 C90 -109.50(16) . . . . ?
C111 C110 B1 C100 11.3(2) . . . . ?
C111 C110 B1 C120 127.64(16) . . . . ?
C111 C112 C113 F113 -177.56(16) . . . . ?
C111 C112 C113 C114 1.9(3) . . . . ?
C101 C100 C105 F105 -179.38(13) . . . . ?
C101 C100 C105 C104 0.8(2) . . . . ?
C101 C100 B1 C90 -14.6(2) . . . . ?
C101 C100 B1 C110 -128.94(16) . . . . ?
C101 C100 B1 C120 107.84(16) . . . . ?
C101 C102 C103 F103 -179.05(16) . . . . ?
C101 C102 C103 C104 0.0(3) . . . . ?
C91 C90 C95 F95 -176.40(15) . . . . ?
C91 C90 C95 C94 2.8(2) . . . . ?
C91 C90 B1 C110 61.46(16) . . . . ?
C91 C90 B1 C100 -60.38(18) . . . . ?
C91 C90 B1 C120 -175.68(13) . . . . ?
C91 C92 C93 F93 -177.62(16) . . . . ?
C91 C92 C93 C94 3.8(3) . . . . ?
C121 C120 C125 F125 178.10(14) . . . . ?
C121 C120 C125 C124 -1.4(2) . . . . ?
C121 C120 B1 C90 58.79(19) . . . . ?
C121 C120 B1 C110 174.41(14) . . . . ?
C121 C120 B1 C100 -62.46(17) . . . . ?
C121 C122 C123 F123 -179.06(16) . . . . ?
C121 C122 C123 C124 0.1(3) . . . . ?
C23 C24 C20 Fe1 59.13(12) . . . . ?
C23 C24 C20 C21 0.23(19) . . . . ?
C23 C22 C21 Fe1 -59.68(12) . . . . ?
C23 C22 C21 C20 0.1(2) . . . . ?
C95 C90 C91 F91 179.54(14) . . . . ?
C95 C90 C91 C92 -1.0(2) . . . . ?
C95 C90 B1 C110 -111.34(17) . . . . ?
C95 C90 B1 C100 126.82(17) . . . . ?
C95 C90 B1 C120 11.5(2) . . . . ?
C95 C94 C93 F93 179.27(17) . . . . ?
C95 C94 C93 C92 -2.2(3) . . . . ?
C120 C121 C122 F122 179.78(16) . . . . ?
C120 C121 C122 C123 -0.9(3) . . . . ?
C120 C125 C124 F124 179.26(14) . . . . ?
C120 C125 C124 C123 0.7(2) . . . . ?
C114 C115 C110 C111 0.3(2) . . . . ?
C114 C115 C110 B1 -171.68(15) . . . . ?
C125 C120 B1 C90 -129.55(16) . . . . ?
C125 C120 B1 C110 -13.9(2) . . . . ?
C125 C120 B1 C100 109.20(16) . . . . ?
C122 C121 C120 C125 1.4(2) . . . . ?
C122 C121 C120 B1 174.14(15) . . . . ?
C122 C123 C124 F124 -178.56(15) . . . . ?
C122 C123 C124 C125 0.0(2) . . . . ?
C71 C72 C73 Fe3 58.58(12) . . . . ?
C71 C72 C73 C74 0.4(2) . . . . ?
C10 P1 C30 Fe2 -66.76(12) . . . . ?
C10 P1 C30 C34 21.72(18) . . . . ?
C10 P1 C30 C31 -156.68(16) . . . . ?
C10 C14 C13 Fe1 59.66(12) . . . . ?
C10 C14 C13 C12 1.0(2) . . . . ?
C10 C11 C12 Fe1 -59.22(12) . . . . ?
C10 C11 C12 C13 -0.2(2) . . . . ?
C14 C10 C11 Fe1 -58.75(12) . . . . ?
C14 C10 C11 C12 0.78(19) . . . . ?
C14 C13 C12 Fe1 58.40(13) . . . . ?
P1 SE2a C50 Fe4 164.13(10) . . . . ?
P1 SE2a C50 C54 -113.04(16) . . . . ?
P1 SE2a C50 C51 81.22(19) . . . . ?
C14 C13 C12 C11 -0.5(2) . . . . ?
C24 C23 C22 Fe1 -59.73(12) . . . . ?
C24 C23 C22 C21 0.1(2) . . . . ?
C24 C20 C21 Fe1 59.01(12) . . . . ?
C24 C20 C21 C22 -0.19(19) . . . . ?
C22 C23 C24 Fe1 59.48(12) . . . . ?
C22 C23 C24 C20 -0.18(19) . . . . ?
C34 C30 C31 Fe2 -59.48(12) . . . . ?
C34 C30 C31 C32 0.1(2) . . . . ?
C34 C33 C32 Fe2 58.43(14) . . . . ?
Se3 SE2a C50 Fe4 56.5(2) . . . . ?
Se3 SE2a C50 C54 139.3(3) . . . . ?
Se3 SE2a C50 C51 -26.4(3) . . . . ?
C34 C33 C32 C31 0.4(3) . . . . ?
C72 C71 C70 Se1 -175.96(12) . . . . ?
C72 C71 C70 Fe3 -59.85(11) . . . . ?
C72 C71 C70 C74 -0.28(19) . . . . ?
C30 P1 C10 Fe1 -156.19(11) . . . . ?
C30 P1 C10 C14 -66.30(16) . . . . ?
C30 P1 C10 C11 109.63(16) . . . . ?
C30 C34 C33 Fe2 59.02(12) . . . . ?
C30 C34 C33 C32 -0.3(2) . . . . ?
C30 C31 C32 Fe2 -58.23(14) . . . . ?
C30 C31 C32 C33 -0.3(3) . . . . ?
C83 C82 C81 Fe3 59.17(13) . . . . ?
C83 C82 C81 C80 -0.1(2) . . . . ?
C73 C74 C70 Se1 176.08(12) . . . . ?
C73 C74 C70 Fe3 60.14(12) . . . . ?
C73 C74 C70 C71 0.51(19) . . . . ?
SE2a C50 C54 Fe4 -108.74(15) . . . . ?
SE2a C50 C54 C53 -168.63(15) . . . . ?
C70 C71 C72 Fe3 58.87(11) . . . . ?
C70 C71 C72 C73 -0.05(19) . . . . ?
C70 C74 C73 Fe3 -59.19(12) . . . . ?
C70 C74 C73 C72 -0.5(2) . . . . ?
C11 C10 C14 Fe1 59.19(12) . . . . ?
C11 C10 C14 C13 -1.08(19) . . . . ?
C82 C83 C84 Fe3 -59.23(13) . . . . ?
C82 C83 C84 C80 0.5(2) . . . . ?
C82 C81 C80 Fe3 59.65(14) . . . . ?
C82 C81 C80 C84 0.4(2) . . . . ?
C33 C34 C30 Fe2 -59.90(13) . . . . ?
C33 C34 C30 P1 -178.52(14) . . . . ?
C33 C34 C30 C31 0.1(2) . . . . ?
C64 C60 C61 Fe4 59.01(15) . . . . ?
C64 C60 C61 C62 0.2(3) . . . . ?
C60 C64 C63 Fe4 -59.74(14) . . . . ?
C60 C64 C63 C62 -0.3(2) . . . . ?
C81 C80 C84 Fe3 59.45(14) . . . . ?
C81 C80 C84 C83 -0.5(2) . . . . ?
B1 C90 C91 F91 5.8(2) . . . . ?
B1 C90 C91 C92 -174.83(15) . . . . ?
B1 C90 C95 F95 -3.3(3) . . . . ?
B1 C90 C95 C94 175.91(16) . . . . ?
B1 C110 C111 F111 -6.2(2) . . . . ?
B1 C110 C111 C112 171.91(15) . . . . ?
B1 C100 C105 F105 -5.5(2) . . . . ?
B1 C100 C105 C104 174.67(15) . . . . ?
B1 C100 C101 F101 4.7(2) . . . . ?
B1 C100 C101 C102 -174.32(15) . . . . ?
B1 C120 C125 F125 6.0(2) . . . . ?
B1 C120 C125 C124 -173.45(15) . . . . ?
C50 C54 C53 Fe4 58.93(14) . . . . ?
C50 C54 C53 C52 0.6(3) . . . . ?
C50 C51 C52 Fe4 -59.09(17) . . . . ?
C50 C51 C52 C53 -0.6(3) . . . . ?
C84 C83 C82 Fe3 58.99(14) . . . . ?
C84 C83 C82 C81 -0.2(2) . . . . ?
SE2a C50 C51 Fe4 108.34(15) . . . . ?
SE2a C50 C51 C52 168.47(18) . . . . ?
C40 C44 C43 Fe2 -59.99(15) . . . . ?
C40 C44 C43 C42 -1.1(3) . . . . ?
C40 C41 C42 Fe2 59.00(17) . . . . ?
C40 C41 C42 C43 -1.2(3) . . . . ?
C63 C64 C60 Fe4 59.22(14) . . . . ?
C63 C64 C60 C61 0.1(2) . . . . ?
C63 C62 C61 Fe4 -60.20(16) . . . . ?
C63 C62 C61 C60 -0.3(3) . . . . ?
C44 C40 C41 Fe2 59.30(15) . . . . ?
C44 C40 C41 C42 0.6(3) . . . . ?
C41 C40 C44 Fe2 -59.39(16) . . . . ?
C41 C40 C44 C43 0.3(3) . . . . ?
C41 C42 C43 Fe2 60.36(18) . . . . ?
C41 C42 C43 C44 1.4(3) . . . . ?
C54 C50 C51 Fe4 -59.16(15) . . . . ?
C54 C50 C51 C52 1.0(3) . . . . ?
C54 C53 C52 Fe4 58.25(17) . . . . ?
C54 C53 C52 C51 0.0(3) . . . . ?
C51 C50 C54 Fe4 58.95(16) . . . . ?
C51 C50 C54 C53 -0.9(2) . . . . ?
C61 C62 C63 Fe4 60.33(17) . . . . ?
C61 C62 C63 C64 0.4(3) . . . . ?
Se4 P1 C10 Fe1 -23.5(3) . . . . ?
Se4 P1 C10 C14 66.4(3) . . . . ?
Se4 P1 C10 C11 -117.7(3) . . . . ?
Se4 P1 C30 Fe2 165.6(3) . . . . ?
Se4 P1 C30 C34 -105.9(3) . . . . ?
Se4 P1 C30 C31 75.7(3) . . . . ?
Se4 C50 C54 Fe4 -121.1(2) . . . . ?
Se4 C50 C54 C53 179.0(3) . . . . ?
Se4 C50 C51 Fe4 121.0(4) . . . . ?
Se4 C50 C51 C52 -178.9(4) . . . . ?
